data_2014328
loop_
_publ_author_name
'G\"orbitz, Carl Henrik'
'Bruvoll, Marius'
'Dizdarevic, Selma'
'Fimland, Nina'
'Hafizovic, Jasmina'
'Kalfj\/os, Helen Therese'
'Krivokapic, Alexander'
'Vestli, Kristian'

_publ_section_title
;
 <small>L</small>-Isoleucyl-<small>L</small>-serine 0.33-hydrate,
 <small>L</small>-phenylalanyl-<small>L</small>-serine and
 <small>L</small>-methionyl-<small>L</small>-serine 0.34-hydrate
;
_journal_coeditor_code FG1882
_journal_issue 1
_journal_name_full 'Acta Crystallographica Section C'
_journal_page_first o22
_journal_page_last o25
_journal_paper_doi 10.1107/S0108270105038928
_journal_volume 62
_journal_year 2006
_chemical_formula_iupac 'C12 H16 N2 O4'
_chemical_formula_moiety 'C12 H16 N2 O4'
_chemical_formula_sum 'C12 H16 N2 O4'
_chemical_formula_weight 252.27
_chemical_name_systematic
;
  L-phenylalanyl-L-serine
;
_space_group_IT_number 4
_symmetry_cell_setting monoclinic
_symmetry_space_group_name_Hall 'P 2yb'
_symmetry_space_group_name_H-M 'P 1 21 1'
_atom_sites_solution_hydrogens geom
_atom_sites_solution_primary direct
_atom_sites_solution_secondary difmap
_audit_creation_method SHELXL97
_cell_angle_alpha 90.00
_cell_angle_beta 93.754(4)
_cell_angle_gamma 90.00
_cell_formula_units_Z 2
_cell_length_a 7.6434(7)
_cell_length_b 5.7609(5)
_cell_length_c 13.4396(12)
_cell_measurement_reflns_used 3332
_cell_measurement_temperature 105(2)
_cell_measurement_theta_max 37.02
_cell_measurement_theta_min 1.52
_cell_volume 590.51(9)
_computing_cell_refinement 'SAINT-Plus (Bruker, 2001)'
_computing_data_collection 'SMART (Bruker, 1998)'
_computing_data_reduction SAINT-Plus
_computing_molecular_graphics SHELXTL
_computing_publication_material SHELXTL
_computing_structure_refinement SHELXTL
_computing_structure_solution 'SHELXTL (Bruker, 2000)'
_diffrn_ambient_temperature 105(2)
_diffrn_detector_area_resol_mean 8.3
_diffrn_measured_fraction_theta_full 0.981
_diffrn_measured_fraction_theta_max 0.739
_diffrn_measurement_device_type 'Siemens SMART CCD area-detector'
_diffrn_measurement_method 'Sets of exposures each taken over 0.3\% \w rotation'
_diffrn_radiation_monochromator graphite
_diffrn_radiation_source 'fine-focus sealed tube'
_diffrn_radiation_type MoK\a
_diffrn_radiation_wavelength 0.71073
_diffrn_reflns_av_R_equivalents 0.0188
_diffrn_reflns_av_sigmaI/netI 0.0252
_diffrn_reflns_limit_h_max 11
_diffrn_reflns_limit_h_min -12
_diffrn_reflns_limit_k_max 4
_diffrn_reflns_limit_k_min -9
_diffrn_reflns_limit_l_max 18
_diffrn_reflns_limit_l_min -17
_diffrn_reflns_number 5381
_diffrn_reflns_theta_full 25.02
_diffrn_reflns_theta_max 37.02
_diffrn_reflns_theta_min 1.52
_diffrn_standards_decay_% 0
_diffrn_standards_number 0
_exptl_absorpt_coefficient_mu 0.107
_exptl_absorpt_correction_T_max 0.9841
_exptl_absorpt_correction_T_min 0.8204
_exptl_absorpt_correction_type multi-scan
_exptl_absorpt_process_details '(SADABS; Sheldrick, 1996)'
_exptl_crystal_colour colourless
_exptl_crystal_density_diffrn 1.419
_exptl_crystal_density_method 'not measured'
_exptl_crystal_description needle
_exptl_crystal_F_000 268
_exptl_crystal_size_max 0.70
_exptl_crystal_size_mid 0.15
_exptl_crystal_size_min 0.15
_refine_diff_density_max 0.346
_refine_diff_density_min -0.206
_refine_ls_extinction_method none
_refine_ls_goodness_of_fit_ref 1.056
_refine_ls_hydrogen_treatment mixed
_refine_ls_matrix_type full
_refine_ls_number_parameters 178
_refine_ls_number_reflns 2392
_refine_ls_number_restraints 1
_refine_ls_restrained_S_all 1.055
_refine_ls_R_factor_all 0.0329
_refine_ls_R_factor_gt 0.0307
_refine_ls_shift/su_max 0.002
_refine_ls_shift/su_mean 0.000
_refine_ls_structure_factor_coef Fsqd
_refine_ls_weighting_details 'calc w = 1/[\s^2^(Fo^2^)+(0.0562P)^2^+0.0336P] where P=(Fo^2^+2Fc^2^)/3'
_refine_ls_weighting_scheme calc
_refine_ls_wR_factor_gt 0.0826
_refine_ls_wR_factor_ref 0.0840
_reflns_number_gt 2268
_reflns_number_total 2392
_reflns_threshold_expression I>2\s(I)
_cod_data_source_file fg1882.cif
_cod_data_source_block FS
_cod_original_sg_symbol_H-M 'P 21'
_cod_database_code 2014328
_cod_database_fobs_code 2014328

loop_
_symmetry_equiv_pos_as_xyz
'x, y, z'
'-x, y+1/2, -z'

loop_
_atom_site_label
_atom_site_fract_x
_atom_site_fract_y
_atom_site_fract_z
_atom_site_U_iso_or_equiv
_atom_site_adp_type
_atom_site_calc_flag
_atom_site_refinement_flags
_atom_site_occupancy
_atom_site_disorder_assembly
_atom_site_disorder_group
_atom_site_type_symbol
O1 0.86909(11) 0.39194(14) 0.87700(7) 0.01600(17) Uani d . 1 . . O
O2 0.41423(11) -0.02221(14) 0.78603(8) 0.01862(19) Uani d . 1 . . O
H5 0.351(3) -0.011(4) 0.8356(17) 0.028 Uiso d . 1 . . H
O3 0.28647(11) 0.60015(14) 0.92519(8) 0.01730(19) Uani d . 1 . . O
O4 0.24140(10) 0.21585(15) 0.92656(8) 0.01771(19) Uani d . 1 . . O
N1 0.97767(11) 0.85932(15) 0.92233(8) 0.01302(18) Uani d . 1 . . N
H1 1.018(2) 1.002(4) 0.9144(16) 0.020 Uiso d . 1 . . H
H2 1.071(2) 0.760(4) 0.9210(14) 0.020 Uiso d . 1 . . H
H3 0.917(2) 0.848(4) 0.9748(14) 0.020 Uiso d . 1 . . H
N2 0.60028(11) 0.55660(16) 0.84561(8) 0.01343(19) Uani d . 1 . . N
H4 0.544(2) 0.680(3) 0.8295(14) 0.016 Uiso d . 1 . . H
C1 0.85775(13) 0.79648(18) 0.83458(9) 0.0132(2) Uani d . 1 . . C
H11 0.7640 0.9167 0.8241 0.016 Uiso calc R 1 . . H
C2 0.96727(15) 0.7849(2) 0.74285(10) 0.0193(2) Uani d . 1 . . C
H21 0.9966 0.9451 0.7232 0.023 Uiso calc R 1 . . H
H22 1.0787 0.7039 0.7618 0.023 Uiso calc R 1 . . H
C3 0.87900(14) 0.66349(19) 0.65394(10) 0.0158(2) Uani d . 1 . . C
C4 0.93755(17) 0.4446(2) 0.62669(11) 0.0207(2) Uani d . 1 . . C
H41 1.0264 0.3690 0.6675 0.025 Uiso calc R 1 . . H
C5 0.86780(18) 0.3355(2) 0.54077(13) 0.0268(3) Uani d . 1 . . C
H51 0.9098 0.1870 0.5228 0.032 Uiso calc R 1 . . H
C6 0.73728(19) 0.4431(3) 0.48154(13) 0.0298(3) Uani d . 1 . . C
H61 0.6914 0.3706 0.4219 0.036 Uiso calc R 1 . . H
C7 0.67342(18) 0.6574(3) 0.50940(12) 0.0281(3) Uani d . 1 . . C
H71 0.5817 0.7300 0.4697 0.034 Uiso calc R 1 . . H
C8 0.74345(16) 0.7662(2) 0.59534(11) 0.0208(2) Uani d . 1 . . C
H81 0.6983 0.9122 0.6143 0.025 Uiso calc R 1 . . H
C9 0.77557(13) 0.56133(18) 0.85539(9) 0.01184(19) Uani d . 1 . . C
C10 0.50565(13) 0.34512(17) 0.86448(9) 0.0126(2) Uani d . 1 . . C
H101 0.5789 0.2487 0.9130 0.015 Uiso calc R 1 . . H
C11 0.47358(15) 0.20685(19) 0.76770(10) 0.0163(2) Uani d . 1 . . C
H111 0.3850 0.2882 0.7234 0.020 Uiso calc R 1 . . H
H112 0.5838 0.1990 0.7330 0.020 Uiso calc R 1 . . H
C12 0.33007(13) 0.39552(18) 0.90922(9) 0.0127(2) Uani d . 1 . . C

loop_
_atom_site_aniso_label
_atom_site_aniso_U_11
_atom_site_aniso_U_22
_atom_site_aniso_U_33
_atom_site_aniso_U_12
_atom_site_aniso_U_13
_atom_site_aniso_U_23
O1 0.0128(3) 0.0140(3) 0.0211(5) 0.0005(2) 0.0011(3) 0.0030(3)
O2 0.0195(4) 0.0118(3) 0.0250(5) -0.0024(3) 0.0046(4) -0.0028(3)
O3 0.0124(3) 0.0151(3) 0.0247(5) 0.0011(2) 0.0031(3) -0.0045(3)
O4 0.0125(3) 0.0160(3) 0.0252(5) -0.0025(3) 0.0058(3) 0.0023(3)
N1 0.0116(3) 0.0132(3) 0.0144(5) -0.0021(3) 0.0023(3) -0.0013(3)
N2 0.0097(3) 0.0114(3) 0.0193(6) -0.0011(3) 0.0024(3) 0.0003(3)
C1 0.0115(4) 0.0132(4) 0.0150(6) -0.0025(3) 0.0000(4) 0.0008(4)
C2 0.0176(4) 0.0260(5) 0.0145(6) -0.0091(4) 0.0032(4) -0.0001(5)
C3 0.0166(4) 0.0160(4) 0.0151(6) -0.0028(3) 0.0039(4) 0.0006(4)
C4 0.0224(5) 0.0165(4) 0.0240(7) 0.0009(4) 0.0070(5) 0.0032(4)
C5 0.0307(6) 0.0195(5) 0.0317(8) -0.0062(4) 0.0149(6) -0.0078(5)
C6 0.0249(6) 0.0416(8) 0.0235(8) -0.0111(6) 0.0062(6) -0.0143(7)
C7 0.0195(5) 0.0457(8) 0.0189(7) 0.0038(5) -0.0013(5) -0.0048(6)
C8 0.0204(5) 0.0235(5) 0.0187(7) 0.0038(4) 0.0027(5) -0.0015(5)
C9 0.0104(3) 0.0133(4) 0.0119(6) -0.0019(3) 0.0016(3) 0.0000(3)
C10 0.0105(3) 0.0113(3) 0.0163(6) -0.0007(3) 0.0028(4) 0.0006(3)
C11 0.0175(4) 0.0127(4) 0.0190(6) -0.0005(3) 0.0038(4) -0.0007(4)
C12 0.0096(4) 0.0148(4) 0.0136(6) -0.0007(3) 0.0016(4) -0.0011(4)

loop_
_atom_type_symbol
_atom_type_description
_atom_type_scat_dispersion_real
_atom_type_scat_dispersion_imag
_atom_type_scat_source
C C 0.0033 0.0016 'International Tables Vol C Tables 4.2.6.8 and 6.1.1.4'
H H 0.0000 0.0000 'International Tables Vol C Tables 4.2.6.8 and 6.1.1.4'
N N 0.0061 0.0033 'International Tables Vol C Tables 4.2.6.8 and 6.1.1.4'
O O 0.0106 0.0060 'International Tables Vol C Tables 4.2.6.8 and 6.1.1.4'

loop_
_geom_angle_atom_site_label_1
_geom_angle_atom_site_label_2
_geom_angle_atom_site_label_3
_geom_angle
C11 O2 H5 105.6(16)
C1 N1 H1 109.2(14)
C1 N1 H2 105.9(12)
H1 N1 H2 107.5(18)
C1 N1 H3 107.0(12)
H1 N1 H3 111.8(19)
H2 N1 H3 115.2(17)
C9 N2 C10 120.56(9)
C9 N2 H4 119.3(12)
C10 N2 H4 120.1(12)
N1 C1 C9 108.04(9)
N1 C1 C2 107.84(8)
C9 C1 C2 111.15(9)
N1 C1 H11 109.9
C9 C1 H11 109.9
C2 C1 H11 109.9
C3 C2 C1 114.68(9)
C3 C2 H21 108.6
C1 C2 H21 108.6
C3 C2 H22 108.6
C1 C2 H22 108.6
H21 C2 H22 107.6
C8 C3 C4 118.38(13)
C8 C3 C2 122.00(11)
C4 C3 C2 119.58(12)
C5 C4 C3 120.99(13)
C5 C4 H41 119.5
C3 C4 H41 119.5
C6 C5 C4 119.91(13)
C6 C5 H51 120.0
C4 C5 H51 120.0
C5 C6 C7 119.81(15)
C5 C6 H61 120.1
C7 C6 H61 120.1
C6 C7 C8 120.13(15)
C6 C7 H71 119.9
C8 C7 H71 119.9
C7 C8 C3 120.71(12)
C7 C8 H81 119.6
C3 C8 H81 119.6
O1 C9 N2 124.64(9)
O1 C9 C1 120.41(9)
N2 C9 C1 114.93(9)
N2 C10 C11 110.06(9)
N2 C10 C12 111.68(8)
C11 C10 C12 109.63(9)
N2 C10 H101 108.5
C11 C10 H101 108.5
C12 C10 H101 108.5
O2 C11 C10 111.76(10)
O2 C11 H111 109.3
C10 C11 H111 109.3
O2 C11 H112 109.3
C10 C11 H112 109.3
H111 C11 H112 107.9
O3 C12 O4 126.02(9)
O3 C12 C10 119.79(9)
O4 C12 C10 114.19(9)

loop_
_geom_bond_atom_site_label_1
_geom_bond_atom_site_label_2
_geom_bond_site_symmetry_2
_geom_bond_distance
_geom_bond_publ_flag
O1 C9 . 1.2331(13) ?
O2 C11 . 1.4221(14) ?
O2 H5 . 0.85(2) ?
O3 C12 . 1.2475(13) ?
O4 C12 . 1.2672(13) ?
N1 C1 . 1.4901(16) ?
N1 H1 . 0.89(2) ?
N1 H2 . 0.917(19) ?
N1 H3 . 0.869(19) ?
N2 C9 . 1.3379(13) ?
N2 C10 . 1.4477(13) ?
N2 H4 . 0.85(2) ?
C1 C9 . 1.5267(14) ?
C1 C2 . 1.5363(16) ?
C1 H11 . 1.0000 ?
C2 C3 . 1.5055(18) ?
C2 H21 . 0.9900 ?
C2 H22 . 0.9900 ?
C3 C8 . 1.3918(18) ?
C3 C4 . 1.3949(16) ?
C4 C5 . 1.390(2) ?
C4 H41 . 0.9500 ?
C5 C6 . 1.382(3) ?
C5 H51 . 0.9500 ?
C6 C7 . 1.388(2) ?
C6 H61 . 0.9500 ?
C7 C8 . 1.390(2) ?
C7 H71 . 0.9500 ?
C8 H81 . 0.9500 ?
C10 C11 . 1.5312(18) ?
C10 C12 . 1.5337(13) ?
C10 H101 . 1.0000 ?
C11 H111 . 0.9900 ?
C11 H112 . 0.9900 ?

loop_
_geom_hbond_atom_site_label_D
_geom_hbond_atom_site_label_H
_geom_hbond_atom_site_label_A
_geom_hbond_site_symmetry_A
_geom_hbond_distance_DH
_geom_hbond_distance_HA
_geom_hbond_distance_DA
_geom_hbond_angle_DHA
_geom_hbond_publ_flag
N1 H1 O4 1_665 0.89(2) 2.106(19) 2.8758(12) 144.9(17) y
N1 H1 O1 1_565 0.89(2) 2.55(2) 3.2262(13) 133.5(16) y
N1 H2 O3 1_655 0.917(19) 1.883(18) 2.7910(12) 170.2(18) y
N1 H3 O4 2_657 0.869(19) 2.006(19) 2.8384(13) 160.0(19) y
N2 H4 O2 1_565 0.85(2) 2.05(2) 2.8986(13) 178.0(18) y
O2 H5 O4 1_555 0.85(2) 2.01(2) 2.7422(13) 144(2) y

loop_
_geom_torsion_atom_site_label_1
_geom_torsion_atom_site_label_2
_geom_torsion_atom_site_label_3
_geom_torsion_atom_site_label_4
_geom_torsion
_geom_torsion_publ_flag
N1 C1 C9 N2 126.45(11) y
C1 C9 N2 C10 -179.18(10) y
C9 N2 C10 C12 146.35(11) y
N2 C10 C12 O3 -0.41(17) y
N1 C1 C2 C3 164.51(10) y
C1 C2 C3 C4 -108.05(13) y
C1 C2 C3 C8 74.17(15) y
N2 C10 C11 O2 167.83(9) y
C10 C11 O2 H5 34.7(14) y
C9 C1 C2 C3 46.25(14) ?
C8 C3 C4 C5 2.74(17) ?
C2 C3 C4 C5 -175.12(11) ?
C3 C4 C5 C6 -0.63(19) ?
C4 C5 C6 C7 -1.5(2) ?
C5 C6 C7 C8 1.6(2) ?
C6 C7 C8 C3 0.6(2) ?
C4 C3 C8 C7 -2.72(18) ?
C2 C3 C8 C7 175.09(12) ?
C10 N2 C9 O1 2.55(19) ?
N1 C1 C9 O1 -55.20(14) ?
C2 C1 C9 O1 62.94(15) ?
C2 C1 C9 N2 -115.41(12) ?
C9 N2 C10 C11 -91.65(13) ?
C12 C10 C11 O2 -68.97(11) ?
C11 C10 C12 O3 -122.66(12) ?
N2 C10 C12 O4 179.55(10) ?
C11 C10 C12 O4 57.31(14) ?

loop_
_cod_related_entry_id
_cod_related_entry_database
_cod_related_entry_code
1 ChemSpider 21180988
